data_2212914
loop_
_publ_author_name
'Wei-Hua Li'
'Fa-Qian Liu'
'Xue-Hui Pang'
'Bao-Rong Hou'

_publ_section_title
;Triaqua(benzene-1,2-dicarboxylato-\k<i>O</i>)(1,10-phenanthroline-\k^2^<i>N</i>,<i>N</i>')zinc(II)
 monohydrate
;
_journal_coeditor_code HG2191
_journal_issue 4
_journal_name_full 'Acta Crystallographica Section E'
_journal_page_first m1114
_journal_page_last m1115
_journal_paper_doi 10.1107/S1600536807012391
_journal_volume 63
_journal_year 2007
_chemical_formula_iupac '[Zn (C8 H4 O4) (C12 H8 N2) (H2 O)3], H2 O'
_chemical_formula_moiety 'C20 H18 N2 O7 Zn, H2 O'
_chemical_formula_sum 'C20 H20 N2 O8 Zn'
_chemical_formula_weight 481.75
_chemical_name_systematic
;
Triaqua(benzene-1,2-dicarboxylato-\kO)(1,10-phenanthroline-\k^2^N,N')zinc(II)
monohydrate
;
_space_group_IT_number 14
_symmetry_cell_setting monoclinic
_symmetry_space_group_name_Hall '-P 2yn'
_symmetry_space_group_name_H-M 'P 1 21/n 1'
_atom_sites_solution_hydrogens geom
_atom_sites_solution_primary direct
_atom_sites_solution_secondary difmap
_audit_creation_method SHELXL-97
_cell_angle_alpha 90.00
_cell_angle_beta 97.395(3)
_cell_angle_gamma 90.00
_cell_formula_units_Z 4
_cell_length_a 7.5429(12)
_cell_length_b 13.654(2)
_cell_length_c 20.186(3)
_cell_measurement_reflns_used 2867
_cell_measurement_temperature 294(2)
_cell_measurement_theta_max 24.76
_cell_measurement_theta_min 2.52
_cell_volume 2061.7(5)
_computing_cell_refinement 'CAD-4 Software'
_computing_data_collection 'CAD-4 Software (Enraf--Nonius, 1989)'
_computing_data_reduction 'NRCVAX (Gabe <i>et al.</i>,  1989)'
_computing_molecular_graphics 'SHELXTL/PC (Sheldrick, 1990)'
_computing_publication_material 'WinGX (Farrugia, 1999)'
_computing_structure_refinement 'SHELXL97 (Sheldrick, 1997)'
_computing_structure_solution 'SHELXS97 (Sheldrick, 1997)'
_diffrn_ambient_temperature 294(2)
_diffrn_measured_fraction_theta_full 0.992
_diffrn_measured_fraction_theta_max 0.992
_diffrn_measurement_device_type 'Enraf--Nonius CAD-4'
_diffrn_measurement_method \w
_diffrn_radiation_monochromator graphite
_diffrn_radiation_source 'fine-focus sealed tube'
_diffrn_radiation_type MoK\a
_diffrn_radiation_wavelength 0.71073
_diffrn_reflns_av_R_equivalents 0.0456
_diffrn_reflns_av_sigmaI/netI 0.0534
_diffrn_reflns_limit_h_max 9
_diffrn_reflns_limit_h_min -8
_diffrn_reflns_limit_k_max 15
_diffrn_reflns_limit_k_min -17
_diffrn_reflns_limit_l_max 24
_diffrn_reflns_limit_l_min -25
_diffrn_reflns_number 11462
_diffrn_reflns_theta_full 26.42
_diffrn_reflns_theta_max 26.42
_diffrn_reflns_theta_min 1.81
_diffrn_standards_decay_% 0
_diffrn_standards_interval_count 100
_diffrn_standards_number 3
_exptl_absorpt_coefficient_mu 1.242
_exptl_absorpt_correction_type none
_exptl_crystal_colour colorless
_exptl_crystal_density_diffrn 1.552
_exptl_crystal_density_method 'not measured'
_exptl_crystal_description block
_exptl_crystal_F_000 992
_exptl_crystal_size_max 0.30
_exptl_crystal_size_mid 0.20
_exptl_crystal_size_min 0.14
_refine_diff_density_max 0.428
_refine_diff_density_min -0.586
_refine_ls_extinction_method none
_refine_ls_goodness_of_fit_ref 1.034
_refine_ls_hydrogen_treatment constr
_refine_ls_matrix_type full
_refine_ls_number_parameters 280
_refine_ls_number_reflns 4216
_refine_ls_number_restraints 12
_refine_ls_restrained_S_all 1.033
_refine_ls_R_factor_all 0.0805
_refine_ls_R_factor_gt 0.0483
_refine_ls_shift/su_max 0.000
_refine_ls_shift/su_mean 0.000
_refine_ls_structure_factor_coef Fsqd
_refine_ls_weighting_details 'calc w=1/[\s^2^(Fo^2^)+(0.0682P)^2^+2.5651P] where P=(Fo^2^+2Fc^2^)/3'
_refine_ls_weighting_scheme calc
_refine_ls_wR_factor_gt 0.1293
_refine_ls_wR_factor_ref 0.1459
_reflns_number_gt 2919
_reflns_number_total 4216
_reflns_threshold_expression I>2\s(I)
_cod_data_source_file hg2191.cif
_cod_data_source_block I
_cod_depositor_comments
;
The following automatic conversions were performed:
'_symmetry_cell_setting' value 'Monoclinic' changed to 'monoclinic'
according to '/home/saulius/struct/CIF-dictionaries/cif_core.dic'
dictionary named 'cif_core.dic' version 2.4.1 from 2010-06-29.

Automatic conversion script
Id: cif_fix_enum 1527 2010-12-29 10:47:43Z saulius 

The following automatic conversions were performed:

'_symmetry_cell_setting' value 'Monoclinic' changed to 'monoclinic'
according to /home/saulius/struct/CIF-dictionaries/cif_core.dic
dictionary named 'cif_core.dic' version 2.4.1 from 2010-06-29.

Automatic conversion script
Id: cif_fix_values 1715 2011-07-08 13:25:40Z adriana 
;
_cod_original_sg_symbol_H-M 'P 21/n'
_cod_database_code 2212914
_cod_database_fobs_code 2212914

loop_
_symmetry_equiv_pos_as_xyz
'x, y, z'
'-x+1/2, y+1/2, -z+1/2'
'-x, -y, -z'
'x-1/2, -y-1/2, z-1/2'

loop_
_atom_site_type_symbol
_atom_site_label
_atom_site_fract_x
_atom_site_fract_y
_atom_site_fract_z
_atom_site_U_iso_or_equiv
_atom_site_adp_type
_atom_site_calc_flag
_atom_site_refinement_flags
_atom_site_occupancy
Zn Zn1 0.28288(6) 0.69357(3) 0.03885(2) 0.03139(17) Uani d . 1
O O1 0.3307(3) 0.58498(18) 0.10941(13) 0.0276(6) Uani d . 1
O O2 0.6103(4) 0.6163(2) 0.15407(16) 0.0427(8) Uani d . 1
O O3 0.2269(4) 0.3987(2) 0.03907(12) 0.0324(6) Uani d . 1
O O4 0.0482(4) 0.4129(2) 0.11829(13) 0.0339(6) Uani d . 1
O O5 0.0176(3) 0.69072(19) 0.05403(13) 0.0302(6) Uani d D 1
H H5A -0.0496 0.6611 0.0235 0.036 Uiso d RD 1
H H5B 0.0120 0.6715 0.0936 0.036 Uiso d RD 1
O O6 0.5544(3) 0.70541(19) 0.03149(14) 0.0318(6) Uani d D 1
H H6A 0.5913 0.6833 0.0696 0.038 Uiso d RD 1
H H6B 0.5803 0.6745 -0.0021 0.038 Uiso d RD 1
O O7 0.2515(4) 0.57932(19) -0.02903(12) 0.0317(6) Uani d D 1
H H7A 0.2690 0.5229 -0.0120 0.038 Uiso d RD 1
H H7B 0.1511 0.5876 -0.0530 0.038 Uiso d RD 1
N N1 0.3137(4) 0.8167(2) 0.09976(15) 0.0265(7) Uani d . 1
N N2 0.2317(4) 0.8029(2) -0.03324(15) 0.0294(7) Uani d . 1
C C1 0.3538(6) 0.8223(3) 0.1653(2) 0.0356(10) Uani d . 1
H H1 0.3681 0.7645 0.1897 0.043 Uiso calc R 1
C C2 0.3757(6) 0.9117(4) 0.1995(2) 0.0451(11) Uani d . 1
H H2 0.4043 0.9128 0.2457 0.054 Uiso calc R 1
C C3 0.3548(7) 0.9961(4) 0.1646(3) 0.0533(13) Uani d . 1
H H3 0.3696 1.0557 0.1869 0.064 Uiso calc R 1
C C4 0.3106(6) 0.9945(3) 0.0943(2) 0.0431(11) Uani d . 1
C C5 0.2842(8) 1.0792(3) 0.0532(3) 0.0655(16) Uani d . 1
H H5 0.2997 1.1409 0.0727 0.079 Uiso calc R 1
C C6 0.2372(8) 1.0722(3) -0.0132(3) 0.0622(15) Uani d . 1
H H6 0.2177 1.1289 -0.0386 0.075 Uiso calc R 1
C C7 0.2170(6) 0.9790(3) -0.0452(2) 0.0446(11) Uani d . 1
C C8 0.1704(7) 0.9665(4) -0.1142(2) 0.0554(14) Uani d . 1
H H8 0.1474 1.0208 -0.1417 0.066 Uiso calc R 1
C C9 0.1591(8) 0.8756(4) -0.1405(2) 0.0568(14) Uani d . 1
H H9 0.1298 0.8671 -0.1863 0.068 Uiso calc R 1
C C10 0.1912(7) 0.7947(3) -0.0990(2) 0.0468(12) Uani d . 1
H H10 0.1840 0.7325 -0.1179 0.056 Uiso calc R 1
C C11 0.2448(5) 0.8943(3) -0.0066(2) 0.0304(9) Uani d . 1
C C12 0.2901(5) 0.9017(3) 0.0645(2) 0.0297(9) Uani d . 1
C C13 0.4758(5) 0.5613(3) 0.14293(18) 0.0274(9) Uani d . 1
C C14 0.4882(5) 0.4596(3) 0.17161(18) 0.0265(8) Uani d . 1
C C15 0.6327(6) 0.4337(3) 0.21925(19) 0.0355(10) Uani d . 1
H H15 0.7227 0.4791 0.2319 0.043 Uiso calc R 1
C C16 0.6427(6) 0.3420(3) 0.2474(2) 0.0445(11) Uani d . 1
H H16 0.7398 0.3258 0.2787 0.053 Uiso calc R 1
C C17 0.5123(7) 0.2744(3) 0.2302(2) 0.0470(12) Uani d . 1
H H17 0.5190 0.2129 0.2502 0.056 Uiso calc R 1
C C18 0.3696(6) 0.2980(3) 0.1826(2) 0.0392(10) Uani d . 1
H H18 0.2808 0.2517 0.1708 0.047 Uiso calc R 1
C C19 0.3567(5) 0.3892(3) 0.15245(18) 0.0253(8) Uani d . 1
C C20 0.1992(5) 0.4044(3) 0.09917(19) 0.0283(9) Uani d . 1
O O8 0.9696(4) 0.5933(2) 0.16925(14) 0.0422(7) Uani d D 1
H H8A 0.8562 0.5931 0.1649 0.051 Uiso d RD 1
H H8B 1.0194 0.5414 0.1576 0.051 Uiso d RD 1

loop_
_atom_site_aniso_label
_atom_site_aniso_U_11
_atom_site_aniso_U_22
_atom_site_aniso_U_33
_atom_site_aniso_U_12
_atom_site_aniso_U_13
_atom_site_aniso_U_23
Zn1 0.0359(3) 0.0258(3) 0.0321(3) -0.0010(2) 0.00317(19) 0.0008(2)
O1 0.0283(14) 0.0219(13) 0.0314(14) -0.0002(11) -0.0008(11) 0.0066(11)
O2 0.0359(17) 0.0309(16) 0.057(2) -0.0071(13) -0.0099(14) 0.0099(14)
O3 0.0371(15) 0.0355(16) 0.0236(14) 0.0006(12) 0.0003(11) -0.0047(12)
O4 0.0312(16) 0.0353(16) 0.0349(15) -0.0038(12) 0.0035(12) -0.0034(13)
O5 0.0257(14) 0.0371(15) 0.0268(14) -0.0027(12) -0.0005(11) -0.0022(12)
O6 0.0317(15) 0.0311(15) 0.0338(15) -0.0012(12) 0.0082(12) 0.0009(12)
O7 0.0407(16) 0.0242(14) 0.0290(15) 0.0012(12) -0.0002(12) -0.0006(11)
N1 0.0265(16) 0.0256(17) 0.0273(17) -0.0011(13) 0.0034(13) -0.0015(14)
N2 0.0344(18) 0.0278(17) 0.0261(17) -0.0029(15) 0.0035(14) 0.0042(14)
C1 0.038(2) 0.039(2) 0.030(2) -0.0005(19) 0.0027(18) -0.0031(18)
C2 0.049(3) 0.050(3) 0.036(2) -0.007(2) 0.006(2) -0.015(2)
C3 0.069(3) 0.039(3) 0.053(3) -0.013(2) 0.013(3) -0.018(2)
C4 0.055(3) 0.025(2) 0.051(3) -0.006(2) 0.013(2) -0.007(2)
C5 0.108(5) 0.019(2) 0.074(4) -0.004(3) 0.025(3) -0.006(2)
C6 0.104(5) 0.019(2) 0.065(4) 0.002(3) 0.018(3) 0.009(2)
C7 0.057(3) 0.031(2) 0.047(3) 0.000(2) 0.009(2) 0.013(2)
C8 0.084(4) 0.038(3) 0.046(3) 0.004(3) 0.012(3) 0.018(2)
C9 0.083(4) 0.057(3) 0.029(2) -0.006(3) 0.000(2) 0.012(2)
C10 0.066(3) 0.042(3) 0.032(2) -0.006(2) 0.003(2) 0.003(2)
C11 0.031(2) 0.024(2) 0.037(2) -0.0016(17) 0.0075(17) 0.0060(17)
C12 0.028(2) 0.023(2) 0.039(2) -0.0027(16) 0.0097(17) -0.0069(17)
C13 0.032(2) 0.025(2) 0.0248(19) -0.0003(17) 0.0032(16) -0.0011(16)
C14 0.032(2) 0.025(2) 0.0223(19) 0.0062(16) 0.0028(15) 0.0005(15)
C15 0.040(2) 0.036(2) 0.028(2) -0.0009(19) -0.0056(18) 0.0014(18)
C16 0.052(3) 0.043(3) 0.034(2) 0.011(2) -0.010(2) 0.008(2)
C17 0.071(3) 0.027(2) 0.041(3) 0.008(2) 0.000(2) 0.012(2)
C18 0.053(3) 0.028(2) 0.034(2) -0.002(2) -0.002(2) -0.0001(18)
C19 0.032(2) 0.0220(19) 0.0219(18) 0.0016(16) 0.0046(15) -0.0014(15)
C20 0.038(2) 0.0159(18) 0.030(2) -0.0023(16) -0.0007(17) -0.0015(16)
O8 0.0405(17) 0.0398(17) 0.0478(18) 0.0036(14) 0.0111(14) -0.0121(15)

loop_
_atom_type_symbol
_atom_type_description
_atom_type_scat_dispersion_real
_atom_type_scat_dispersion_imag
_atom_type_scat_source
C C 0.0033 0.0016 'International Tables Vol C Tables 4.2.6.8 and 6.1.1.4'
H H 0.0000 0.0000 'International Tables Vol C Tables 4.2.6.8 and 6.1.1.4'
N N 0.0061 0.0033 'International Tables Vol C Tables 4.2.6.8 and 6.1.1.4'
O O 0.0106 0.0060 'International Tables Vol C Tables 4.2.6.8 and 6.1.1.4'
Zn Zn 0.2839 1.4301 'International Tables Vol C Tables 4.2.6.8 and 6.1.1.4'

loop_
_geom_angle_atom_site_label_1
_geom_angle_atom_site_label_2
_geom_angle_atom_site_label_3
_geom_angle
_geom_angle_publ_flag
O1 Zn1 O5 88.31(10) yes
O1 Zn1 O7 84.84(11) yes
O5 Zn1 O7 93.08(10) yes
O1 Zn1 N1 100.20(11) yes
O5 Zn1 N1 87.95(11) yes
O7 Zn1 N1 174.88(11) yes
O1 Zn1 O6 91.09(10) yes
O5 Zn1 O6 174.46(10) yes
O7 Zn1 O6 92.35(10) yes
N1 Zn1 O6 86.73(11) yes
O1 Zn1 N2 179.33(11) yes
O5 Zn1 N2 91.21(11) yes
O7 Zn1 N2 94.74(12) yes
N1 Zn1 N2 80.23(13) yes
O6 Zn1 N2 89.44(11) yes
C13 O1 Zn1 128.6(2) yes
Zn1 O5 H5A 113.7 ?
Zn1 O5 H5B 108.3 ?
H5A O5 H5B 116.1 ?
Zn1 O6 H6A 96.8 ?
Zn1 O6 H6B 110.5 ?
H6A O6 H6B 118.2 ?
Zn1 O7 H7A 114.8 ?
Zn1 O7 H7B 107.0 ?
H7A O7 H7B 115.6 ?
C1 N1 C12 118.2(3) ?
C1 N1 Zn1 129.3(3) ?
C12 N1 Zn1 112.5(2) ?
C10 N2 C11 118.0(4) ?
C10 N2 Zn1 129.4(3) ?
C11 N2 Zn1 112.6(2) ?
N1 C1 C2 122.8(4) ?
N1 C1 H1 118.6 ?
C2 C1 H1 118.6 ?
C3 C2 C1 119.2(4) ?
C3 C2 H2 120.4 ?
C1 C2 H2 120.4 ?
C2 C3 C4 120.5(4) ?
C2 C3 H3 119.8 ?
C4 C3 H3 119.8 ?
C12 C4 C3 116.3(4) ?
C12 C4 C5 119.0(4) ?
C3 C4 C5 124.7(4) ?
C6 C5 C4 121.5(4) ?
C6 C5 H5 119.2 ?
C4 C5 H5 119.2 ?
C5 C6 C7 121.0(4) ?
C5 C6 H6 119.5 ?
C7 C6 H6 119.5 ?
C11 C7 C8 117.0(4) ?
C11 C7 C6 119.1(4) ?
C8 C7 C6 123.9(4) ?
C9 C8 C7 119.9(4) ?
C9 C8 H8 120.0 ?
C7 C8 H8 120.0 ?
C8 C9 C10 119.8(4) ?
C8 C9 H9 120.1 ?
C10 C9 H9 120.1 ?
N2 C10 C9 122.4(4) ?
N2 C10 H10 118.8 ?
C9 C10 H10 118.8 ?
N2 C11 C7 122.8(4) ?
N2 C11 C12 117.2(3) ?
C7 C11 C12 120.0(4) ?
N1 C12 C4 123.0(4) ?
N1 C12 C11 117.5(3) ?
C4 C12 C11 119.4(4) ?
O1 C13 O2 124.8(4) ?
O1 C13 C14 117.0(3) ?
O2 C13 C14 118.2(3) ?
C19 C14 C15 118.4(3) ?
C19 C14 C13 121.4(3) ?
C15 C14 C13 120.1(3) ?
C16 C15 C14 120.7(4) ?
C16 C15 H15 119.7 ?
C14 C15 H15 119.7 ?
C17 C16 C15 120.9(4) ?
C17 C16 H16 119.6 ?
C15 C16 H16 119.6 ?
C16 C17 C18 119.4(4) ?
C16 C17 H17 120.3 ?
C18 C17 H17 120.3 ?
C19 C18 C17 121.2(4) ?
C19 C18 H18 119.4 ?
C17 C18 H18 119.4 ?
C18 C19 C14 119.3(4) ?
C18 C19 C20 116.1(3) ?
C14 C19 C20 124.6(3) ?
O4 C20 O3 124.9(4) ?
O4 C20 C19 117.1(3) ?
O3 C20 C19 117.7(4) ?
H8A O8 H8B 116.4 ?

loop_
_geom_bond_atom_site_label_1
_geom_bond_atom_site_label_2
_geom_bond_distance
_geom_bond_publ_flag
Zn1 O1 2.055(2) yes
Zn1 O5 2.063(3) yes
Zn1 O7 2.070(3) yes
Zn1 N1 2.078(3) yes
Zn1 O6 2.079(3) yes
Zn1 N2 2.086(3) yes
O1 C13 1.253(4) yes
O2 C13 1.259(5) yes
O3 C20 1.260(5) yes
O4 C20 1.254(5) yes
O5 H5A 0.8489 ?
O5 H5B 0.8477 ?
O6 H6A 0.8404 ?
O6 H6B 0.8434 ?
O7 H7A 0.8471 ?
O7 H7B 0.8520 ?
N1 C1 1.320(5) ?
N1 C12 1.361(5) ?
N2 C10 1.327(5) ?
N2 C11 1.358(5) ?
C1 C2 1.402(6) ?
C1 H1 0.9300 ?
C2 C3 1.349(7) ?
C2 H2 0.9300 ?
C3 C4 1.415(7) ?
C3 H3 0.9300 ?
C4 C12 1.403(5) ?
C4 C5 1.423(7) ?
C5 C6 1.344(8) ?
C5 H5 0.9300 ?
C6 C7 1.426(7) ?
C6 H6 0.9300 ?
C7 C11 1.395(6) ?
C7 C8 1.403(7) ?
C8 C9 1.348(7) ?
C8 H8 0.9300 ?
C9 C10 1.389(6) ?
C9 H9 0.9300 ?
C10 H10 0.9300 ?
C11 C12 1.434(6) ?
C13 C14 1.502(5) ?
C14 C19 1.399(5) ?
C14 C15 1.403(5) ?
C15 C16 1.373(6) ?
C15 H15 0.9300 ?
C16 C17 1.360(7) ?
C16 H16 0.9300 ?
C17 C18 1.385(6) ?
C17 H17 0.9300 ?
C18 C19 1.385(5) ?
C18 H18 0.9300 ?
C19 C20 1.511(5) ?
O8 H8A 0.8491 ?
O8 H8B 0.8494 ?

loop_
_geom_hbond_atom_site_label_D
_geom_hbond_atom_site_label_H
_geom_hbond_atom_site_label_A
_geom_hbond_site_symmetry_A
_geom_hbond_distance_DH
_geom_hbond_distance_HA
_geom_hbond_distance_DA
_geom_hbond_angle_DHA
_geom_hbond_publ_flag
O5 H5A O3 3_565 0.85 1.90 2.744(4) 172 yes
O5 H5B O8 1_455 0.85 1.92 2.744(4) 163 yes
O6 H6A O2 ? 0.84 1.92 2.741(4) 164 yes
O6 H6B O3 3_665 0.84 1.99 2.716(4) 144 yes
O7 H7A O3 ? 0.85 2.03 2.841(4) 160 yes
O7 H7B O4 3_565 0.85 1.87 2.706(4) 167 yes
O8 H8A O2 ? 0.85 1.87 2.706(4) 170 yes
O8 H8B O4 1_655 0.85 1.95 2.763(4) 160 yes

loop_
_geom_torsion_atom_site_label_1
_geom_torsion_atom_site_label_2
_geom_torsion_atom_site_label_3
_geom_torsion_atom_site_label_4
_geom_torsion
O5 Zn1 O1 C13 -159.1(3)
O7 Zn1 O1 C13 107.7(3)
N1 Zn1 O1 C13 -71.4(3)
O6 Zn1 O1 C13 15.4(3)
O1 Zn1 N1 C1 0.3(4)
O5 Zn1 N1 C1 88.2(3)
O6 Zn1 N1 C1 -90.2(3)
N2 Zn1 N1 C1 179.8(4)
O1 Zn1 N1 C12 179.4(2)
O5 Zn1 N1 C12 -92.7(3)
O6 Zn1 N1 C12 88.9(3)
N2 Zn1 N1 C12 -1.1(2)
O5 Zn1 N2 C10 -92.3(4)
O7 Zn1 N2 C10 0.9(4)
N1 Zn1 N2 C10 -180.0(4)
O6 Zn1 N2 C10 93.2(4)
O5 Zn1 N2 C11 88.3(3)
O7 Zn1 N2 C11 -178.5(3)
N1 Zn1 N2 C11 0.6(3)
O6 Zn1 N2 C11 -86.2(3)
C12 N1 C1 C2 -1.1(6)
Zn1 N1 C1 C2 177.9(3)
N1 C1 C2 C3 0.2(7)
C1 C2 C3 C4 0.3(7)
C2 C3 C4 C12 0.2(7)
C2 C3 C4 C5 179.4(5)
C12 C4 C5 C6 1.1(8)
C3 C4 C5 C6 -178.1(6)
C4 C5 C6 C7 -1.8(9)
C5 C6 C7 C11 0.7(8)
C5 C6 C7 C8 -179.2(6)
C11 C7 C8 C9 -1.8(8)
C6 C7 C8 C9 178.2(5)
C7 C8 C9 C10 0.9(8)
C11 N2 C10 C9 -1.2(7)
Zn1 N2 C10 C9 179.4(4)
C8 C9 C10 N2 0.6(8)
C10 N2 C11 C7 0.2(6)
Zn1 N2 C11 C7 179.7(3)
C10 N2 C11 C12 -179.5(4)
Zn1 N2 C11 C12 0.0(4)
C8 C7 C11 N2 1.2(7)
C6 C7 C11 N2 -178.7(4)
C8 C7 C11 C12 -179.0(4)
C6 C7 C11 C12 1.0(7)
C1 N1 C12 C4 1.6(6)
Zn1 N1 C12 C4 -177.6(3)
C1 N1 C12 C11 -179.4(4)
Zn1 N1 C12 C11 1.5(4)
C3 C4 C12 N1 -1.1(6)
C5 C4 C12 N1 179.6(4)
C3 C4 C12 C11 179.8(4)
C5 C4 C12 C11 0.6(6)
N2 C11 C12 N1 -1.0(5)
C7 C11 C12 N1 179.3(4)
N2 C11 C12 C4 178.1(4)
C7 C11 C12 C4 -1.6(6)
Zn1 O1 C13 O2 21.7(6)
Zn1 O1 C13 C14 -158.3(2)
O1 C13 C14 C19 10.8(5)
O2 C13 C14 C19 -169.2(4)
O1 C13 C14 C15 -168.5(4)
O2 C13 C14 C15 11.5(5)
C19 C14 C15 C16 -1.4(6)
C13 C14 C15 C16 177.9(4)
C14 C15 C16 C17 -0.5(7)
C15 C16 C17 C18 1.3(7)
C16 C17 C18 C19 -0.3(7)
C17 C18 C19 C14 -1.6(6)
C17 C18 C19 C20 177.3(4)
C15 C14 C19 C18 2.3(6)
C13 C14 C19 C18 -176.9(4)
C15 C14 C19 C20 -176.5(4)
C13 C14 C19 C20 4.3(6)
C18 C19 C20 O4 72.7(5)
C14 C19 C20 O4 -108.5(4)
C18 C19 C20 O3 -101.1(4)
C14 C19 C20 O3 77.7(5)
